data_7201764
loop_
_publ_author_name
'Cheng, Jian-Wen'
'Zheng, Shou-Tian'
'Liu, Wei'
'Yang, Guo-Yu'

_publ_section_title
;
 An unusual eight-connected self-penetrating ilc net constructed by
 dinuclear lanthanide building units
;
_journal_issue 6
_journal_name_full CrystEngComm
_journal_page_first 765
_journal_paper_doi 10.1039/b715058j
_journal_volume 10
_journal_year 2008
_chemical_formula_sum 'C14 H11 Cu La N2 O9.5'
_chemical_formula_weight 561.70
_chemical_name_systematic
;
?
;
_space_group_IT_number 14
_symmetry_cell_setting monoclinic
_symmetry_space_group_name_Hall '-P 2ybc'
_symmetry_space_group_name_H-M 'P 1 21/c 1'
_atom_sites_solution_hydrogens geom
_atom_sites_solution_primary direct
_atom_sites_solution_secondary difmap
_audit_creation_method SHELXL-97
_cell_angle_alpha 90.00
_cell_angle_beta 115.312(2)
_cell_angle_gamma 90.00
_cell_formula_units_Z 4
_cell_length_a 9.6773(5)
_cell_length_b 21.6939(9)
_cell_length_c 9.3825(6)
_cell_measurement_reflns_used 4878
_cell_measurement_temperature 293(2)
_cell_measurement_theta_max 27.4835
_cell_measurement_theta_min 3.0494
_cell_volume 1780.64(17)
_computing_cell_refinement 'CrystalClear (Rigaku Corp., 2000)'
_computing_data_collection 'CrystalClear (Rigaku Corp., 2000)'
_computing_data_reduction 'CrystalClear (Rigaku Corp., 2000)'
_computing_molecular_graphics SHELXTL
_computing_publication_material SHELXTL
_computing_structure_refinement 'SHELXL-97 (Sheldrick, 1997)'
_computing_structure_solution 'SHELXS-97 (Sheldrick, 1990)'
_diffrn_ambient_temperature 293(2)
_diffrn_measured_fraction_theta_full 0.996
_diffrn_measured_fraction_theta_max 0.996
_diffrn_measurement_device_type 'mercury CCD'
_diffrn_measurement_method dtprofit.ref
_diffrn_radiation_monochromator graphite
_diffrn_radiation_source 'fine-focus sealed tube'
_diffrn_radiation_type MoK\a
_diffrn_radiation_wavelength 0.71073
_diffrn_reflns_av_R_equivalents 0.0259
_diffrn_reflns_av_sigmaI/netI 0.0258
_diffrn_reflns_limit_h_max 11
_diffrn_reflns_limit_h_min -12
_diffrn_reflns_limit_k_max 28
_diffrn_reflns_limit_k_min -28
_diffrn_reflns_limit_l_max 11
_diffrn_reflns_limit_l_min -12
_diffrn_reflns_number 13534
_diffrn_reflns_theta_full 27.48
_diffrn_reflns_theta_max 27.48
_diffrn_reflns_theta_min 3.05
_diffrn_standards_decay_% 0
_diffrn_standards_interval_count 0
_diffrn_standards_interval_time .
_diffrn_standards_number 0
_exptl_absorpt_coefficient_mu 3.616
_exptl_absorpt_correction_T_max 0.697
_exptl_absorpt_correction_T_min 0.268
_exptl_absorpt_correction_type multi-scan
_exptl_absorpt_process_details 'SADABS (Sheldrick, 1996)'
_exptl_crystal_colour 'light yellow'
_exptl_crystal_density_diffrn 2.095
_exptl_crystal_density_method 'not measured'
_exptl_crystal_description Prism
_exptl_crystal_F_000 1084
_exptl_crystal_size_max 0.3800
_exptl_crystal_size_mid 0.3500
_exptl_crystal_size_min 0.1000
_refine_diff_density_max 1.705
_refine_diff_density_min -1.307
_refine_diff_density_rms 0.120
_refine_ls_extinction_method none
_refine_ls_goodness_of_fit_ref 1.109
_refine_ls_hydrogen_treatment constr
_refine_ls_matrix_type full
_refine_ls_number_parameters 253
_refine_ls_number_reflns 4068
_refine_ls_number_restraints 0
_refine_ls_restrained_S_all 1.109
_refine_ls_R_factor_all 0.0323
_refine_ls_R_factor_gt 0.0293
_refine_ls_shift/su_max 0.001
_refine_ls_shift/su_mean 0.000
_refine_ls_structure_factor_coef Fsqd
_refine_ls_weighting_details 'calc w=1/[\s^2^(Fo^2^)+(0.0386P)^2^+2.8311P] where P=(Fo^2^+2Fc^2^)/3'
_refine_ls_weighting_scheme calc
_refine_ls_wR_factor_gt 0.0752
_refine_ls_wR_factor_ref 0.0773
_reflns_number_gt 3789
_reflns_number_total 4068
_reflns_threshold_expression >2sigma(I)
_cod_data_source_file b715058j.txt
_cod_data_source_block 1
_cod_depositor_comments
;
The following automatic conversions were performed:
'_exptl_absorpt_correction_type' value 'Multi-scan' changed to
'multi-scan' according to
'/home/saulius/struct/CIF-dictionaries/cif_core.dic' dictionary named
'cif_core.dic' version 2.4.1 from 2010-06-29.

Automatic conversion script
Id: cif_fix_enum 1527 2010-12-29 10:47:43Z saulius 
;
_cod_original_cell_volume 1780.64(16)
_cod_original_sg_symbol_H-M P2(1)/c
_cod_original_formula_sum 'C14 H11 Cu La N2 O9.50'
_cod_database_code 7201764

loop_
_symmetry_equiv_pos_as_xyz
'x, y, z'
'-x, y+1/2, -z+1/2'
'-x, -y, -z'
'x, -y-1/2, z-1/2'

loop_
_atom_site_label
_atom_site_type_symbol
_atom_site_fract_x
_atom_site_fract_y
_atom_site_fract_z
_atom_site_U_iso_or_equiv
_atom_site_adp_type
_atom_site_occupancy
_atom_site_symmetry_multiplicity
_atom_site_calc_flag
_atom_site_refinement_flags
_atom_site_disorder_assembly
_atom_site_disorder_group
La La 0.638322(19) 0.008571(8) 0.87795(2) 0.01614(7) Uani 1 1 d . . .
Cu Cu 0.69126(5) 0.35610(2) 1.04358(7) 0.03616(14) Uani 1 1 d . . .
C1 C 0.8721(5) 0.36923(19) 0.8724(5) 0.0363(9) Uani 1 1 d . . .
H1A H 0.7932 0.3465 0.7970 0.044 Uiso 1 1 calc R . .
C2 C 0.9921(5) 0.3860(2) 0.8403(5) 0.0377(9) Uani 1 1 d . . .
H2A H 0.9927 0.3762 0.7441 0.045 Uiso 1 1 calc R . .
C3 C 1.1129(4) 0.41806(18) 0.9541(5) 0.0298(8) Uani 1 1 d . . .
H3A H 1.1971 0.4292 0.9366 0.036 Uiso 1 1 calc R . .
C4 C 1.1062(4) 0.43314(15) 1.0946(4) 0.0219(7) Uani 1 1 d . . .
C5 C 0.9783(4) 0.41604(17) 1.1148(5) 0.0274(7) Uani 1 1 d . . .
H5A H 0.9723 0.4274 1.2076 0.033 Uiso 1 1 calc R . .
C6 C 1.2365(4) 0.46648(16) 1.2241(4) 0.0237(7) Uani 1 1 d . . .
C7 C 0.4447(5) 0.30439(18) 1.1031(5) 0.0368(9) Uani 1 1 d . . .
H7A H 0.4256 0.3449 1.1220 0.044 Uiso 1 1 calc R . .
C8 C 0.3558(5) 0.2584(2) 1.1206(6) 0.0457(12) Uani 1 1 d . . .
H8A H 0.2787 0.2678 1.1513 0.055 Uiso 1 1 calc R . .
C9 C 0.3818(5) 0.19776(18) 1.0920(5) 0.0357(9) Uani 1 1 d . . .
H9A H 0.3234 0.1659 1.1039 0.043 Uiso 1 1 calc R . .
C10 C 0.4969(4) 0.18587(15) 1.0454(4) 0.0238(7) Uani 1 1 d . . .
C11 C 0.5811(4) 0.23519(15) 1.0302(5) 0.0276(8) Uani 1 1 d . . .
H11A H 0.6576 0.2272 0.9977 0.033 Uiso 1 1 calc R . .
C12 C 0.5353(4) 0.12303(15) 1.0075(4) 0.0241(7) Uani 1 1 d . . .
C13 C 0.5232(4) 0.03395(14) 0.4963(4) 0.0189(6) Uani 1 1 d . . .
C14 C 1.0080(4) 0.03574(15) 1.0127(4) 0.0219(7) Uani 1 1 d . . .
N1 N 0.8619(3) 0.38371(14) 1.0067(4) 0.0298(7) Uani 1 1 d . . .
N2 N 0.5576(4) 0.29356(13) 1.0601(4) 0.0296(7) Uani 1 1 d . . .
O1 O 1.3611(3) 0.46719(14) 1.2133(3) 0.0339(6) Uani 1 1 d . . .
OW1 O 1.0443(7) 0.2628(3) 1.2389(7) 0.0722(15) Uani 0.75 1 d P . .
O2 O 1.2115(3) 0.48985(12) 1.3325(3) 0.0305(6) Uani 1 1 d . . .
OW2 O 0.9076(6) 0.2017(2) 0.9494(6) 0.0586(13) Uani 0.75 1 d P . .
O3 O 0.6192(3) 0.11986(12) 0.9374(4) 0.0379(7) Uani 1 1 d . . .
O4 O 0.4821(3) 0.07635(11) 1.0459(3) 0.0322(6) Uani 1 1 d . . .
O5 O 0.6182(3) 0.05712(11) 0.6239(3) 0.0254(5) Uani 1 1 d . . .
O6 O 0.4645(3) 0.06039(11) 0.3659(3) 0.0265(5) Uani 1 1 d . . .
O7 O 0.8873(3) 0.06614(11) 0.9491(3) 0.0270(5) Uani 1 1 d . . .
O8 O 1.1392(3) 0.05662(12) 1.0933(3) 0.0301(6) Uani 1 1 d . . .

loop_
_atom_site_aniso_label
_atom_site_aniso_U_11
_atom_site_aniso_U_22
_atom_site_aniso_U_33
_atom_site_aniso_U_23
_atom_site_aniso_U_13
_atom_site_aniso_U_12
La 0.01520(11) 0.01549(11) 0.01728(11) 0.00168(6) 0.00649(8) 0.00117(6)
Cu 0.0273(2) 0.0210(2) 0.0616(4) -0.0049(2) 0.0204(2) -0.00574(17)
C1 0.0296(19) 0.037(2) 0.032(2) -0.0118(17) 0.0039(17) -0.0113(16)
C2 0.045(2) 0.047(2) 0.0196(19) -0.0092(16) 0.0117(18) -0.0116(18)
C3 0.0273(18) 0.037(2) 0.0268(19) -0.0024(15) 0.0130(16) -0.0056(15)
C4 0.0178(15) 0.0232(16) 0.0215(17) -0.0020(13) 0.0053(13) -0.0011(12)
C5 0.0250(17) 0.0297(18) 0.0281(19) -0.0088(15) 0.0118(15) -0.0066(14)
C6 0.0226(16) 0.0259(17) 0.0177(16) -0.0007(13) 0.0039(14) -0.0040(13)
C7 0.037(2) 0.0245(18) 0.052(3) -0.0086(17) 0.022(2) 0.0018(15)
C8 0.045(3) 0.041(2) 0.067(3) -0.016(2) 0.039(3) -0.0051(18)
C9 0.039(2) 0.0267(18) 0.053(3) -0.0038(17) 0.031(2) -0.0066(15)
C10 0.0233(16) 0.0196(15) 0.0292(19) -0.0011(13) 0.0120(15) 0.0002(12)
C11 0.0282(18) 0.0191(16) 0.040(2) -0.0027(14) 0.0192(17) -0.0021(13)
C12 0.0244(16) 0.0152(15) 0.0288(19) 0.0010(13) 0.0075(14) 0.0001(12)
C13 0.0208(15) 0.0163(15) 0.0212(17) -0.0001(12) 0.0107(13) 0.0007(12)
C14 0.0215(16) 0.0253(17) 0.0226(17) -0.0029(13) 0.0129(14) 0.0012(12)
N1 0.0222(14) 0.0264(15) 0.0389(19) -0.0071(13) 0.0113(14) -0.0062(12)
N2 0.0273(15) 0.0180(14) 0.0446(19) -0.0047(13) 0.0164(15) -0.0011(11)
O1 0.0188(12) 0.0498(17) 0.0307(15) -0.0039(12) 0.0084(11) -0.0078(11)
OW1 0.090(4) 0.064(3) 0.069(4) 0.004(3) 0.041(3) 0.001(3)
O2 0.0270(14) 0.0380(15) 0.0217(14) -0.0093(10) 0.0059(11) -0.0021(10)
OW2 0.078(3) 0.035(2) 0.071(3) -0.003(2) 0.039(3) -0.012(2)
O3 0.0420(16) 0.0203(12) 0.066(2) -0.0037(12) 0.0365(16) -0.0001(11)
O4 0.0404(15) 0.0193(12) 0.0322(15) 0.0039(10) 0.0110(12) -0.0074(10)
O5 0.0285(13) 0.0243(12) 0.0205(12) -0.0007(9) 0.0077(10) -0.0090(10)
O6 0.0344(14) 0.0194(11) 0.0221(13) 0.0022(9) 0.0085(11) -0.0011(10)
O7 0.0207(12) 0.0239(12) 0.0347(15) 0.0042(10) 0.0101(11) 0.0041(9)
O8 0.0190(12) 0.0273(13) 0.0395(16) -0.0107(11) 0.0081(11) 0.0001(9)

loop_
_atom_type_symbol
_atom_type_description
_atom_type_scat_dispersion_real
_atom_type_scat_dispersion_imag
_atom_type_scat_source
C C 0.0033 0.0016 'International Tables Vol C Tables 4.2.6.8 and 6.1.1.4'
H H 0.0000 0.0000 'International Tables Vol C Tables 4.2.6.8 and 6.1.1.4'
N N 0.0061 0.0033 'International Tables Vol C Tables 4.2.6.8 and 6.1.1.4'
O O 0.0106 0.0060 'International Tables Vol C Tables 4.2.6.8 and 6.1.1.4'
Cu Cu 0.3201 1.2651 'International Tables Vol C Tables 4.2.6.8 and 6.1.1.4'
La La -0.2871 2.4523 'International Tables Vol C Tables 4.2.6.8 and 6.1.1.4'

loop_
_geom_angle_atom_site_label_1
_geom_angle_atom_site_label_2
_geom_angle_atom_site_label_3
_geom_angle
_geom_angle_site_symmetry_1
_geom_angle_site_symmetry_3
_geom_angle_publ_flag
O4 La O8 92.21(9) 3_657 3_757 ?
O4 La O3 124.89(9) 3_657 . ?
O8 La O3 131.77(9) 3_757 . ?
O4 La O2 71.88(9) 3_657 2_747 ?
O8 La O2 73.55(9) 3_757 2_747 ?
O3 La O2 88.78(10) . 2_747 ?
O4 La O1 79.65(9) 3_657 4_465 ?
O8 La O1 146.20(9) 3_757 4_465 ?
O3 La O1 76.93(10) . 4_465 ?
O2 La O1 132.24(9) 2_747 4_465 ?
O4 La O5 137.15(8) 3_657 . ?
O8 La O5 93.04(9) 3_757 . ?
O3 La O5 79.95(9) . . ?
O2 La O5 149.54(8) 2_747 . ?
O1 La O5 72.69(8) 4_465 . ?
O4 La O7 144.29(9) 3_657 . ?
O8 La O7 64.63(8) 3_757 . ?
O3 La O7 67.60(8) . . ?
O2 La O7 75.47(9) 2_747 . ?
O1 La O7 134.66(9) 4_465 . ?
O5 La O7 74.07(8) . . ?
O4 La O6 76.62(8) 3_657 3_656 ?
O8 La O6 75.65(8) 3_757 3_656 ?
O3 La O6 136.67(9) . 3_656 ?
O2 La O6 134.41(8) 2_747 3_656 ?
O1 La O6 70.55(9) 4_465 3_656 ?
O5 La O6 63.71(8) . 3_656 ?
O7 La O6 119.12(8) . 3_656 ?
O4 La O4 78.77(8) 3_657 . ?
O8 La O4 145.97(8) 3_757 . ?
O3 La O4 46.12(8) . . ?
O2 La O4 72.45(8) 2_747 . ?
O1 La O4 64.82(8) 4_465 . ?
O5 La O4 115.94(8) . . ?
O7 La O4 104.84(8) . . ?
O6 La O4 131.95(8) 3_656 . ?
O4 La C12 102.41(9) 3_657 . ?
O8 La C12 144.79(9) 3_757 . ?
O3 La C12 22.48(9) . . ?
O2 La C12 80.80(9) 2_747 . ?
O1 La C12 68.71(9) 4_465 . ?
O5 La C12 97.29(9) . . ?
O7 La C12 86.05(8) . . ?
O6 La C12 138.67(9) 3_656 . ?
O4 La C12 23.66(8) . . ?
O4 La La 44.13(7) 3_657 3_657 ?
O8 La La 127.63(7) 3_757 3_657 ?
O3 La La 80.76(6) . 3_657 ?
O2 La La 66.78(6) 2_747 3_657 ?
O1 La La 66.04(6) 4_465 3_657 ?
O5 La La 137.34(6) . 3_657 ?
O7 La La 130.72(6) . 3_657 ?
O6 La La 109.90(6) 3_656 3_657 ?
O4 La La 34.64(5) . 3_657 ?
C12 La La 58.29(6) . 3_657 ?
N1 Cu N2 153.17(13) . . ?
N1 Cu O5 102.51(11) . 4_566 ?
N2 Cu O5 104.13(11) . 4_566 ?
N1 C1 C2 123.6(3) . . ?
N1 C1 H1A 118.2 . . ?
C2 C1 H1A 118.2 . . ?
C1 C2 C3 118.7(4) . . ?
C1 C2 H2A 120.7 . . ?
C3 C2 H2A 120.7 . . ?
C4 C3 C2 118.9(3) . . ?
C4 C3 H3A 120.5 . . ?
C2 C3 H3A 120.5 . . ?
C5 C4 C3 118.5(3) . . ?
C5 C4 C6 120.5(3) . . ?
C3 C4 C6 121.0(3) . . ?
N1 C5 C4 123.1(3) . . ?
N1 C5 H5A 118.4 . . ?
C4 C5 H5A 118.4 . . ?
O2 C6 O1 126.1(3) . . ?
O2 C6 C4 117.6(3) . . ?
O1 C6 C4 116.3(3) . . ?
N2 C7 C8 122.9(4) . . ?
N2 C7 H7A 118.5 . . ?
C8 C7 H7A 118.5 . . ?
C7 C8 C9 119.4(4) . . ?
C7 C8 H8A 120.3 . . ?
C9 C8 H8A 120.3 . . ?
C10 C9 C8 118.4(3) . . ?
C10 C9 H9A 120.8 . . ?
C8 C9 H9A 120.8 . . ?
C9 C10 C11 118.4(3) . . ?
C9 C10 C12 124.1(3) . . ?
C11 C10 C12 117.5(3) . . ?
N2 C11 C10 123.2(3) . . ?
N2 C11 H11A 118.4 . . ?
C10 C11 H11A 118.4 . . ?
O3 C12 O4 123.1(3) . . ?
O3 C12 C10 117.4(3) . . ?
O4 C12 C10 119.5(3) . . ?
O3 C12 La 50.19(17) . . ?
O4 C12 La 73.0(2) . . ?
C10 C12 La 167.1(2) . . ?
O6 C13 O5 126.1(3) . . ?
O6 C13 C13 117.5(3) . 3_656 ?
O5 C13 C13 116.4(3) . 3_656 ?
O7 C14 O8 126.7(3) . . ?
O7 C14 C14 116.1(4) . 3_757 ?
O8 C14 C14 117.3(3) . 3_757 ?
C1 N1 C5 117.1(3) . . ?
C1 N1 Cu 120.6(3) . . ?
C5 N1 Cu 122.2(3) . . ?
C7 N2 C11 117.6(3) . . ?
C7 N2 Cu 124.3(2) . . ?
C11 N2 Cu 118.0(2) . . ?
C6 O1 La 139.8(2) . 4_666 ?
C6 O2 La 136.4(2) . 2_757 ?
C12 O3 La 107.3(2) . . ?
C12 O4 La 175.0(3) . 3_657 ?
C12 O4 La 83.3(2) . . ?
La O4 La 101.23(8) 3_657 . ?
C13 O5 Cu 102.78(19) . 4_565 ?
C13 O5 La 117.3(2) . . ?
Cu O5 La 138.87(11) 4_565 . ?
C13 O6 La 116.7(2) . 3_656 ?
C14 O7 La 117.0(2) . . ?
C14 O8 La 117.8(2) . 3_757 ?

loop_
_geom_bond_atom_site_label_1
_geom_bond_atom_site_label_2
_geom_bond_distance
_geom_bond_site_symmetry_2
_geom_bond_publ_flag
La O4 2.444(2) 3_657 ?
La O8 2.492(2) 3_757 ?
La O3 2.503(3) . ?
La O2 2.506(3) 2_747 ?
La O1 2.513(2) 4_465 ?
La O5 2.536(2) . ?
La O7 2.537(2) . ?
La O6 2.553(2) 3_656 ?
La O4 2.994(3) . ?
La C12 3.110(3) . ?
La La 4.2182(4) 3_657 ?
Cu N1 1.922(3) . ?
Cu N2 1.926(3) . ?
Cu O5 2.251(2) 4_566 ?
C1 N1 1.343(5) . ?
C1 C2 1.368(6) . ?
C1 H1A 0.9300 . ?
C2 C3 1.386(5) . ?
C2 H2A 0.9300 . ?
C3 C4 1.386(5) . ?
C3 H3A 0.9300 . ?
C4 C5 1.381(5) . ?
C4 C6 1.510(5) . ?
C5 N1 1.346(5) . ?
C5 H5A 0.9300 . ?
C6 O2 1.250(4) . ?
C6 O1 1.253(4) . ?
C7 N2 1.337(5) . ?
C7 C8 1.372(6) . ?
C7 H7A 0.9300 . ?
C8 C9 1.387(6) . ?
C8 H8A 0.9300 . ?
C9 C10 1.384(5) . ?
C9 H9A 0.9300 . ?
C10 C11 1.389(5) . ?
C10 C12 1.496(5) . ?
C11 N2 1.337(4) . ?
C11 H11A 0.9300 . ?
C12 O3 1.246(4) . ?
C12 O4 1.257(4) . ?
C13 O6 1.246(4) . ?
C13 O5 1.261(4) . ?
C13 C13 1.550(6) 3_656 ?
C14 O7 1.248(4) . ?
C14 O8 1.252(4) . ?
C14 C14 1.566(7) 3_757 ?
O1 La 2.513(2) 4_666 ?
O2 La 2.506(3) 2_757 ?
O4 La 2.444(2) 3_657 ?
O5 Cu 2.251(2) 4_565 ?
O6 La 2.553(2) 3_656 ?
O8 La 2.492(2) 3_757 ?
